data_4002163
loop_
_publ_author_name
'Syrigos, Jonathan C.'
'Clark, Daniel J.'
'Saouma, Felix O.'
'Clarke, Samantha M.'
'Fang, Lei'
'Jang, Joon I.'
'Kanatzidis, Mercouri G.'

_publ_section_title
;
 Semiconducting Properties and Phase-Matching Nonlinear Optical Response
 of the One-Dimensional Selenophosphates ANb2PSe10(A = K, Rb, and Cs)
;
_journal_issue 1
_journal_name_full 'Chemistry of Materials'
_journal_page_first 255
_journal_paper_doi 10.1021/cm5038217
_journal_volume 27
_journal_year 2015
_chemical_formula_sum 'Nb2 P Rb Se10'
_chemical_formula_weight 1091.86
_chemical_name_systematic
; 
 ? 
;
_space_group_IT_number 7
_symmetry_cell_setting monoclinic
_symmetry_space_group_name_Hall 'P -2yc'
_symmetry_space_group_name_H-M 'P 1 c 1'
_atom_sites_solution_primary direct
_atom_sites_solution_secondary difmap
_audit_creation_method SHELXL-97
_cell_angle_alpha 90.00
_cell_angle_beta 106.75(3)
_cell_angle_gamma 90.00
_cell_formula_units_Z 2
_cell_length_a 7.3810(15)
_cell_length_b 7.8359(16)
_cell_length_c 13.564(3)
_cell_measurement_temperature 293(2)
_cell_volume 751.2(3)
_computing_cell_refinement 'STOE X-AREA'
_computing_data_collection 'STOE X-AREA'
_computing_data_reduction 'STOE X-RED'
_computing_structure_refinement 'SHELXL-97 (Sheldrick, 2008)'
_computing_structure_solution 'SHELXS-97 (Sheldrick, 2008)'
_diffrn_ambient_temperature 293(2)
_diffrn_measured_fraction_theta_full 0.992
_diffrn_measured_fraction_theta_max 0.992
_diffrn_measurement_method 'rotation method'
_diffrn_radiation_monochromator graphite
_diffrn_radiation_source 'fine-focus sealed tube'
_diffrn_radiation_type MoK\a
_diffrn_radiation_wavelength 0.71073
_diffrn_reflns_av_R_equivalents 0.0563
_diffrn_reflns_av_sigmaI/netI 0.0586
_diffrn_reflns_limit_h_max 11
_diffrn_reflns_limit_h_min -11
_diffrn_reflns_limit_k_max 11
_diffrn_reflns_limit_k_min -12
_diffrn_reflns_limit_l_max 21
_diffrn_reflns_limit_l_min -21
_diffrn_reflns_number 12251
_diffrn_reflns_theta_full 34.84
_diffrn_reflns_theta_max 34.84
_diffrn_reflns_theta_min 3.60
_exptl_absorpt_coefficient_mu 29.039
_exptl_absorpt_correction_T_max 0.0412
_exptl_absorpt_correction_T_min 0.0052
_exptl_absorpt_correction_type integration
_exptl_absorpt_process_details X-Red32
_exptl_crystal_colour black
_exptl_crystal_density_diffrn 4.827
_exptl_crystal_density_method 'not measured'
_exptl_crystal_description needle
_exptl_crystal_F_000 948
_exptl_crystal_size_max 0.27
_exptl_crystal_size_mid 0.01
_exptl_crystal_size_min 0.01
_refine_diff_density_max 1.495
_refine_diff_density_min -1.563
_refine_diff_density_rms 0.367
_refine_ls_abs_structure_details 'Flack H D (1983), Acta Cryst. A39, 876-881'
_refine_ls_abs_structure_Flack -0.008(12)
_refine_ls_extinction_coef 0.0044(4)
_refine_ls_extinction_expression Fc^*^=kFc[1+0.001xFc^2^\l^3^/sin(2\q)]^-1/4^
_refine_ls_extinction_method SHELXL
_refine_ls_goodness_of_fit_ref 1.055
_refine_ls_matrix_type full
_refine_ls_number_parameters 128
_refine_ls_number_reflns 6257
_refine_ls_number_restraints 2
_refine_ls_restrained_S_all 1.055
_refine_ls_R_factor_all 0.0600
_refine_ls_R_factor_gt 0.0461
_refine_ls_shift/su_max 0.000
_refine_ls_shift/su_mean 0.000
_refine_ls_structure_factor_coef Fsqd
_refine_ls_weighting_details 'calc w=1/[\s^2^(Fo^2^)+(0.0721P)^2^+0.0000P] where P=(Fo^2^+2Fc^2^)/3'
_refine_ls_weighting_scheme calc
_refine_ls_wR_factor_gt 0.1067
_refine_ls_wR_factor_ref 0.1239
_reflns_number_gt 5355
_reflns_number_total 6257
_reflns_threshold_expression >2sigma(I)
_cod_data_source_file cm5038217_si_002.cif
_cod_data_source_block RbNb2PSe10
_cod_depositor_comments
;
The following automatic conversions were performed:

'_symmetry_cell_setting' value 'Monoclinic' changed to 'monoclinic'
according to
/usr/data/users/saulius/automatic-downloads/current/ACS/lib/dictionaries/cif_core.dic
dictionary named 'cif_core.dic' version 2.4.2 from 2011-04-26.

Automatic conversion script
Id: cif_fix_values 3008 2015-01-20 13:52:24Z robertas 
;
_cod_original_sg_symbol_H-M Pc
_cod_database_code 4002163

loop_
_symmetry_equiv_pos_as_xyz
'x, y, z'
'x, -y, z+1/2'

loop_
_atom_site_label
_atom_site_type_symbol
_atom_site_fract_x
_atom_site_fract_y
_atom_site_fract_z
_atom_site_U_iso_or_equiv
_atom_site_adp_type
_atom_site_occupancy
_atom_site_symmetry_multiplicity
_atom_site_calc_flag
Nb1 Nb 0.26393(10) 0.06000(10) 0.16793(6) 0.01096(14) Uani 1 1 d
Nb2 Nb 0.25631(10) 0.06234(11) 0.45973(6) 0.01104(14) Uani 1 1 d
Se7 Se -0.00001(15) 0.14229(16) 0.00000(9) 0.0219(2) Uani 1 1 d
Se4 Se 0.21017(13) 0.16881(12) 0.80644(8) 0.01579(17) Uani 1 1 d
Se5 Se 0.20464(16) 0.40389(14) 0.43085(9) 0.0202(2) Uani 1 1 d
Se2 Se 0.52011(13) 0.14094(14) 0.35668(8) 0.01414(17) Uani 1 1 d
Se3 Se 0.00028(13) 0.06079(14) 0.27368(7) 0.01618(17) Uani 1 1 d
Se9 Se 0.53126(13) 0.12062(15) 0.07492(8) 0.01698(19) Uani 1 1 d
Se1 Se 0.27162(17) 0.41385(14) 0.17295(9) 0.01963(19) Uani 1 1 d
Se10 Se 0.62071(19) 0.60235(17) 0.39255(11) 0.0296(3) Uani 1 1 d
Se8 Se 0.51188(13) 0.15295(15) 0.63547(8) 0.0180(2) Uani 1 1 d
Se6 Se 0.99748(14) 0.13788(16) 0.54863(8) 0.0205(2) Uani 1 1 d
Rb1 Rb 0.8120(2) 0.4894(2) 0.19008(15) 0.0431(3) Uani 1 1 d
P1 P 0.4108(4) 0.4086(3) 0.34148(19) 0.0153(4) Uani 1 1 d

loop_
_atom_site_aniso_label
_atom_site_aniso_U_11
_atom_site_aniso_U_22
_atom_site_aniso_U_33
_atom_site_aniso_U_23
_atom_site_aniso_U_13
_atom_site_aniso_U_12
Nb1 0.0116(3) 0.0141(3) 0.0069(3) -0.0014(3) 0.0024(2) 0.0012(3)
Nb2 0.0115(3) 0.0143(3) 0.0072(3) 0.0010(3) 0.0027(2) -0.0009(3)
Se7 0.0185(4) 0.0330(6) 0.0124(4) -0.0011(4) 0.0014(3) 0.0115(4)
Se4 0.0214(4) 0.0128(4) 0.0138(4) 0.0009(3) 0.0060(3) 0.0016(3)
Se5 0.0302(5) 0.0169(5) 0.0176(4) 0.0006(4) 0.0133(4) 0.0031(4)
Se2 0.0137(3) 0.0164(4) 0.0118(3) 0.0002(3) 0.0029(3) -0.0001(3)
Se3 0.0139(3) 0.0238(4) 0.0106(3) 0.0010(4) 0.0031(3) 0.0037(3)
Se9 0.0140(4) 0.0212(5) 0.0154(4) -0.0027(3) 0.0037(3) -0.0025(3)
Se1 0.0289(5) 0.0177(4) 0.0124(4) 0.0027(3) 0.0061(3) 0.0043(4)
Se10 0.0312(6) 0.0229(5) 0.0356(7) -0.0089(5) 0.0111(5) -0.0125(4)
Se8 0.0178(4) 0.0216(5) 0.0146(4) -0.0020(3) 0.0046(3) -0.0078(3)
Se6 0.0156(4) 0.0322(6) 0.0152(4) 0.0061(4) 0.0070(3) 0.0060(4)
Rb1 0.0348(6) 0.0386(7) 0.0584(10) 0.0018(7) 0.0177(6) 0.0083(5)
P1 0.0198(10) 0.0145(10) 0.0122(9) -0.0026(8) 0.0052(8) -0.0033(8)

loop_
_atom_type_symbol
_atom_type_description
_atom_type_scat_dispersion_real
_atom_type_scat_dispersion_imag
_atom_type_scat_source
P P 0.1023 0.0942 'International Tables Vol C Tables 4.2.6.8 and 6.1.1.4'
Se Se -0.0929 2.2259 'International Tables Vol C Tables 4.2.6.8 and 6.1.1.4'
Rb Rb -0.9393 2.9676 'International Tables Vol C Tables 4.2.6.8 and 6.1.1.4'
Nb Nb -2.0727 0.6215 'International Tables Vol C Tables 4.2.6.8 and 6.1.1.4'

loop_
_geom_angle_atom_site_label_1
_geom_angle_atom_site_label_2
_geom_angle_atom_site_label_3
_geom_angle
_geom_angle_site_symmetry_1
_geom_angle_site_symmetry_3
Se8 Nb1 Se7 113.19(5) 2_554 .
Se8 Nb1 Se6 87.48(5) 2_554 2_454
Se7 Nb1 Se6 51.58(5) . 2_454
Se8 Nb1 Se9 51.99(4) 2_554 .
Se7 Nb1 Se9 90.63(5) . .
Se6 Nb1 Se9 109.50(4) 2_454 .
Se8 Nb1 Se4 86.78(4) 2_554 2_554
Se7 Nb1 Se4 123.11(5) . 2_554
Se6 Nb1 Se4 78.78(4) 2_454 2_554
Se9 Nb1 Se4 136.13(5) . 2_554
Se8 Nb1 Se3 137.04(5) 2_554 .
Se7 Nb1 Se3 89.55(4) . .
Se6 Nb1 Se3 78.86(4) 2_454 .
Se9 Nb1 Se3 169.25(5) . .
Se4 Nb1 Se3 50.78(4) 2_554 .
Se8 Nb1 Se1 129.33(5) 2_554 .
Se7 Nb1 Se1 77.28(4) . .
Se6 Nb1 Se1 127.21(5) 2_454 .
Se9 Nb1 Se1 79.70(4) . .
Se4 Nb1 Se1 130.61(4) 2_554 .
Se3 Nb1 Se1 89.86(4) . .
Se8 Nb1 Se2 88.70(4) 2_554 .
Se7 Nb1 Se2 152.03(5) . .
Se6 Nb1 Se2 151.77(5) 2_454 .
Se9 Nb1 Se2 89.74(4) . .
Se4 Nb1 Se2 73.09(4) 2_554 .
Se3 Nb1 Se2 85.09(4) . .
Se1 Nb1 Se2 75.28(4) . .
Se8 Nb1 Nb2 56.91(4) 2_554 2_554
Se7 Nb1 Nb2 56.34(4) . 2_554
Se6 Nb1 Nb2 54.83(4) 2_454 2_554
Se9 Nb1 Nb2 54.72(3) . 2_554
Se4 Nb1 Nb2 118.69(4) 2_554 2_554
Se3 Nb1 Nb2 132.83(4) . 2_554
Se1 Nb1 Nb2 109.93(4) . 2_554
Se2 Nb1 Nb2 140.42(4) . 2_554
Se6 Nb2 Se9 113.33(5) 1_455 2
Se6 Nb2 Se7 51.72(4) 1_455 2
Se9 Nb2 Se7 91.28(5) 2 2
Se6 Nb2 Se8 87.14(4) 1_455 .
Se9 Nb2 Se8 51.98(4) 2 .
Se7 Nb2 Se8 109.78(5) 2 .
Se6 Nb2 Se3 91.42(4) 1_455 .
Se9 Nb2 Se3 141.06(5) 2 .
Se7 Nb2 Se3 80.80(4) 2 .
Se8 Nb2 Se3 164.73(5) . .
Se6 Nb2 Se4 124.17(5) 1_455 2_554
Se9 Nb2 Se4 89.78(5) 2 2_554
Se7 Nb2 Se4 79.30(4) 2 2_554
Se8 Nb2 Se4 139.76(5) . 2_554
Se3 Nb2 Se4 51.31(4) . 2_554
Se6 Nb2 Se5 75.61(4) 1_455 .
Se9 Nb2 Se5 132.96(5) 2 .
Se7 Nb2 Se5 123.11(5) 2 .
Se8 Nb2 Se5 84.30(4) . .
Se3 Nb2 Se5 80.63(4) . .
Se4 Nb2 Se5 124.60(4) 2_554 .
Se6 Nb2 Se2 153.91(5) 1_455 .
Se9 Nb2 Se2 83.44(4) 2 .
Se7 Nb2 Se2 152.06(5) 2 .
Se8 Nb2 Se2 88.45(4) . .
Se3 Nb2 Se2 86.18(4) . .
Se4 Nb2 Se2 73.28(4) 2_554 .
Se5 Nb2 Se2 78.36(4) . .
Se6 Nb2 Nb1 56.49(4) 1_455 2
Se9 Nb2 Nb1 56.88(4) 2 2
Se7 Nb2 Nb1 55.12(4) 2 2
Se8 Nb2 Nb1 54.72(3) . 2
Se3 Nb2 Nb1 135.16(4) . 2
Se4 Nb2 Nb1 118.62(4) 2_554 2
Se5 Nb2 Nb1 114.77(4) . 2
Se2 Nb2 Nb1 136.70(4) . 2
Se6 Se7 Nb1 65.12(4) 2_454 .
Se6 Se7 Nb2 63.02(4) 2_454 2_554
Nb1 Se7 Nb2 68.54(4) . 2_554
Se3 Se4 Nb2 63.85(4) 2 2
Se3 Se4 Nb1 65.11(4) 2 2
Nb2 Se4 Nb1 94.52(4) 2 2
Se3 Se4 Rb1 94.02(5) 2 2_465
Nb2 Se4 Rb1 132.47(5) 2 2_465
Nb1 Se4 Rb1 114.35(5) 2 2_465
P1 Se5 Nb2 90.31(8) . .
P1 Se5 Rb1 90.04(8) . 1_455
Nb2 Se5 Rb1 110.06(5) . 1_455
P1 Se2 Nb2 88.14(7) . .
P1 Se2 Nb1 89.86(8) . .
Nb2 Se2 Nb1 91.34(4) . .
Se4 Se3 Nb2 64.84(4) 2_554 .
Se4 Se3 Nb1 64.11(4) 2_554 .
Nb2 Se3 Nb1 94.52(4) . .
Se4 Se3 Rb1 158.81(5) 2_554 1_455
Nb2 Se3 Rb1 112.72(5) . 1_455
Nb1 Se3 Rb1 95.91(4) . 1_455
Se8 Se9 Nb2 65.55(4) 2_554 2_554
Se8 Se9 Nb1 62.51(4) 2_554 .
Nb2 Se9 Nb1 68.40(4) 2_554 .
Se8 Se9 Rb1 132.03(6) 2_554 .
Nb2 Se9 Rb1 160.74(5) 2_554 .
Nb1 Se9 Rb1 110.20(5) . .
P1 Se1 Nb1 90.40(8) . .
P1 Se1 Rb1 95.96(9) . 1_455
Nb1 Se1 Rb1 99.01(5) . 1_455
P1 Se1 Rb1 77.52(8) . .
Nb1 Se1 Rb1 99.41(4) . .
Rb1 Se1 Rb1 160.48(6) 1_455 .
P1 Se10 Rb1 89.14(9) . .
P1 Se10 Rb1 102.40(9) . 2_565
Rb1 Se10 Rb1 130.04(6) . 2_565
Se9 Se8 Nb1 65.50(4) 2 2
Se9 Se8 Nb2 62.47(4) 2 .
Nb1 Se8 Nb2 68.37(4) 2 .
Se9 Se8 Rb1 135.50(5) 2 2_565
Nb1 Se8 Rb1 154.85(5) 2 2_565
Nb2 Se8 Rb1 129.72(5) . 2_565
Se7 Se6 Nb2 65.26(4) 2_655 1_655
Se7 Se6 Nb1 63.30(5) 2_655 2_655
Nb2 Se6 Nb1 68.67(4) 1_655 2_655
Se7 Se6 Rb1 151.65(5) 2_655 2_565
Nb2 Se6 Rb1 142.77(5) 1_655 2_565
Nb1 Se6 Rb1 115.79(5) 2_655 2_565
Se8 Rb1 Se1 132.96(6) 2_564 1_655
Se8 Rb1 Se10 66.21(4) 2_564 .
Se1 Rb1 Se10 134.49(7) 1_655 .
Se8 Rb1 Se9 107.25(5) 2_564 .
Se1 Rb1 Se9 106.20(5) 1_655 .
Se10 Rb1 Se9 103.08(5) . .
Se8 Rb1 Se3 161.75(6) 2_564 1_655
Se1 Rb1 Se3 65.27(4) 1_655 1_655
Se10 Rb1 Se3 100.85(6) . 1_655
Se9 Rb1 Se3 61.68(4) . 1_655
Se8 Rb1 Se5 127.43(6) 2_564 1_655
Se1 Rb1 Se5 60.61(4) 1_655 1_655
Se10 Rb1 Se5 75.53(5) . 1_655
Se9 Rb1 Se5 115.71(5) . 1_655
Se3 Rb1 Se5 56.01(3) 1_655 1_655
Se8 Rb1 Se10 84.93(5) 2_564 2_564
Se1 Rb1 Se10 88.24(5) 1_655 2_564
Se10 Rb1 Se10 137.26(6) . 2_564
Se9 Rb1 Se10 54.77(4) . 2_564
Se3 Rb1 Se10 98.10(5) 1_655 2_564
Se5 Rb1 Se10 144.96(5) 1_655 2_564
Se8 Rb1 Se6 66.04(4) 2_564 2_564
Se1 Rb1 Se6 67.44(4) 1_655 2_564
Se10 Rb1 Se6 117.59(5) . 2_564
Se9 Rb1 Se6 127.84(6) . 2_564
Se3 Rb1 Se6 132.10(5) 1_655 2_564
Se5 Rb1 Se6 105.44(5) 1_655 2_564
Se10 Rb1 Se6 73.10(4) 2_564 2_564
Se8 Rb1 Se4 83.97(5) 2_564 2_664
Se1 Rb1 Se4 61.33(4) 1_655 2_664
Se10 Rb1 Se4 86.44(5) . 2_664
Se9 Rb1 Se4 167.45(5) . 2_664
Se3 Rb1 Se4 108.88(5) 1_655 2_664
Se5 Rb1 Se4 58.28(4) 1_655 2_664
Se10 Rb1 Se4 122.58(6) 2_564 2_664
Se6 Rb1 Se4 51.03(3) 2_564 2_664
Se8 Rb1 Se1 62.96(4) 2_564 .
Se1 Rb1 Se1 160.48(6) 1_655 .
Se10 Rb1 Se1 57.64(4) . .
Se9 Rb1 Se1 54.41(3) . .
Se3 Rb1 Se1 99.51(5) 1_655 .
Se5 Rb1 Se1 122.36(6) 1_655 .
Se10 Rb1 Se1 81.69(5) 2_564 .
Se6 Rb1 Se1 124.37(5) 2_564 .
Se4 Rb1 Se1 137.96(5) 2_664 .
Se10 P1 Se5 112.65(12) . .
Se10 P1 Se1 113.44(12) . .
Se5 P1 Se1 112.28(12) . .
Se10 P1 Se2 115.33(13) . .
Se5 P1 Se2 102.81(11) . .
Se1 P1 Se2 99.19(11) . .

loop_
_geom_bond_atom_site_label_1
_geom_bond_atom_site_label_2
_geom_bond_distance
_geom_bond_site_symmetry_2
Nb1 Se8 2.6062(13) 2_554
Nb1 Se7 2.6156(16) .
Nb1 Se6 2.6563(15) 2_454
Nb1 Se9 2.6731(14) .
Nb1 Se4 2.7076(13) 2_554
Nb1 Se3 2.7300(14) .
Nb1 Se1 2.7738(15) .
Nb1 Se2 2.7823(15) .
Nb1 Nb2 2.9675(11) 2_554
Nb2 Se6 2.6042(14) 1_455
Nb2 Se9 2.6053(14) 2
Nb2 Se7 2.6541(14) 2
Nb2 Se8 2.6745(16) .
Nb2 Se3 2.6814(15) .
Nb2 Se4 2.7040(13) 2_554
Nb2 Se5 2.7158(15) .
Nb2 Se2 2.7737(14) .
Nb2 Nb1 2.9675(11) 2
Se7 Se6 2.2939(18) 2_454
Se7 Nb2 2.6541(14) 2_554
Se4 Se3 2.3318(14) 2
Se4 Nb2 2.7040(13) 2
Se4 Nb1 2.7076(13) 2
Se4 Rb1 3.953(2) 2_465
Se5 P1 2.202(3) .
Se5 Rb1 3.749(3) 1_455
Se2 P1 2.236(3) .
Se3 Se4 2.3318(14) 2_554
Se3 Rb1 3.686(2) 1_455
Se9 Se8 2.3147(17) 2_554
Se9 Nb2 2.6053(14) 2_554
Se9 Rb1 3.636(2) .
Se1 P1 2.220(3) .
Se1 Rb1 3.517(2) 1_455
Se1 Rb1 3.972(2) .
Se10 P1 2.137(3) .
Se10 Rb1 3.543(2) .
Se10 Rb1 3.939(3) 2_565
Se8 Se9 2.3147(17) 2
Se8 Nb1 2.6062(13) 2
Se8 Rb1 3.5162(19) 2_565
Se6 Se7 2.2939(18) 2_655
Se6 Nb2 2.6042(14) 1_655
Se6 Nb1 2.6563(15) 2_655
Se6 Rb1 3.949(2) 2_565
Rb1 Se8 3.5162(19) 2_564
Rb1 Se1 3.517(2) 1_655
Rb1 Se3 3.686(2) 1_655
Rb1 Se5 3.749(3) 1_655
Rb1 Se10 3.939(3) 2_564
Rb1 Se6 3.949(2) 2_564
Rb1 Se4 3.953(2) 2_664
